data_7119049
loop_
_publ_author_name
'Dominik A. Imbrich'
'Wolfgang Frey'
'Stefan Naumann'
'Michael R. Buchmeiser'

_publ_section_title
;
 Application of imidazolinium salts and N-heterocyclic olefins for the
 synthesis of anionic and neutral tungsten imido alkylidene complexes
;
_journal_name_full Chem.Commun.
_journal_page_first 6099
_journal_volume 52
_journal_year 2016
_chemical_formula_moiety 'C40 H57 F6 N5 O6 S2 W, 0.5(C H2 Cl2)'
_chemical_formula_sum 'C40.5 H58 Cl F6 N5 O6 S2 W'
_chemical_formula_weight 1108.34
_chemical_name_systematic
; 
complex 6 
;
_space_group_IT_number 2
_symmetry_cell_setting triclinic
_symmetry_space_group_name_Hall '-P 1'
_symmetry_space_group_name_H-M 'P -1'
_atom_sites_solution_hydrogens geom
_atom_sites_solution_primary direct
_atom_sites_solution_secondary difmap
_audit_creation_method SHELXL-97
_audit_update_record
;
2016-03-01 deposited with the CCDC.
2016-04-04 downloaded from the CCDC.
;
_cell_angle_alpha 103.305(3)
_cell_angle_beta 97.459(2)
_cell_angle_gamma 100.855(3)
_cell_formula_units_Z 4
_cell_length_a 11.7112(7)
_cell_length_b 20.3641(13)
_cell_length_c 21.9201(14)
_cell_measurement_reflns_used 23584
_cell_measurement_temperature 100(2)
_cell_measurement_theta_max 30.66
_cell_measurement_theta_min 1.61
_cell_volume 4913.7(5)
_computing_cell_refinement 'Bruker APEXII Software Suite, 2008'
_computing_data_collection 'Bruker APEXII Software Suite, 2008'
_computing_data_reduction 'Bruker APEXII Software Suite, 2008'
_computing_molecular_graphics 'SHELXTL-plus, XP (Sheldrick, 1991)'
_computing_structure_refinement 'SHELXL-97 (Sheldrick, 1997)'
_computing_structure_solution 'SHELXS-97 (Sheldrick, 1990)'
_diffrn_ambient_temperature 100(2)
_diffrn_measured_fraction_theta_full 0.985
_diffrn_measured_fraction_theta_max 0.985
_diffrn_measurement_device_type 'Bruker Kappa APEXII Duo'
_diffrn_measurement_method 'Omega + Phi Scans'
_diffrn_radiation_monochromator Triumph
_diffrn_radiation_source 'fine-focus sealed tube'
_diffrn_radiation_type MoK\a
_diffrn_radiation_wavelength 0.71073
_diffrn_reflns_av_R_equivalents 0.0329
_diffrn_reflns_av_sigmaI/netI 0.0388
_diffrn_reflns_limit_h_max 16
_diffrn_reflns_limit_h_min -16
_diffrn_reflns_limit_k_max 29
_diffrn_reflns_limit_k_min -29
_diffrn_reflns_limit_l_max 31
_diffrn_reflns_limit_l_min -31
_diffrn_reflns_number 107760
_diffrn_reflns_theta_full 30.66
_diffrn_reflns_theta_max 30.66
_diffrn_reflns_theta_min 1.61
_diffrn_standards_decay_% 0
_diffrn_standards_interval_count 0
_diffrn_standards_number 0
_exptl_absorpt_coefficient_mu 2.560
_exptl_absorpt_correction_T_max 0.6740
_exptl_absorpt_correction_T_min 0.5205
_exptl_absorpt_correction_type numerical
_exptl_absorpt_process_details 'SADABS (Bruker, 2008)'
_exptl_crystal_colour yellow
_exptl_crystal_density_diffrn 1.498
_exptl_crystal_density_method 'not measured'
_exptl_crystal_description block
_exptl_crystal_F_000 2244
_exptl_crystal_size_max 0.45
_exptl_crystal_size_mid 0.32
_exptl_crystal_size_min 0.28
_platon_squeeze_details
;
;
_refine_diff_density_max 1.623
_refine_diff_density_min -0.990
_refine_diff_density_rms 0.105
_refine_ls_extinction_method none
_refine_ls_goodness_of_fit_ref 1.052
_refine_ls_hydrogen_treatment mixed
_refine_ls_matrix_type full
_refine_ls_number_parameters 1168
_refine_ls_number_reflns 29954
_refine_ls_number_restraints 18
_refine_ls_restrained_S_all 1.065
_refine_ls_R_factor_all 0.0419
_refine_ls_R_factor_gt 0.0276
_refine_ls_shift/su_max 0.006
_refine_ls_shift/su_mean 0.000
_refine_ls_structure_factor_coef Fsqd
_refine_ls_weighting_details 'calc w=1/[\s^2^(Fo^2^)+(0.0270P)^2^+2.1744P] where P=(Fo^2^+2Fc^2^)/3'
_refine_ls_weighting_scheme calc
_refine_ls_wR_factor_gt 0.0598
_refine_ls_wR_factor_ref 0.0633
_reflns_number_gt 23584
_reflns_number_total 29954
_reflns_threshold_expression >2sigma(I)
_cod_data_source_file c6cc02483a2.cif
_cod_data_source_block buch158
_cod_original_cell_volume 4913.6(5)
_cod_original_formula_sum 'C40.50 H58 Cl F6 N5 O6 S2 W'
_cod_database_code 7119049

loop_
_symmetry_equiv_pos_as_xyz
'x, y, z'
'-x, -y, -z'

loop_
_atom_site_label
_atom_site_type_symbol
_atom_site_fract_x
_atom_site_fract_y
_atom_site_fract_z
_atom_site_U_iso_or_equiv
_atom_site_adp_type
_atom_site_occupancy
_atom_site_symmetry_multiplicity
_atom_site_calc_flag
_atom_site_refinement_flags
_atom_site_disorder_assembly
_atom_site_disorder_group
W1A W 0.628320(7) 0.208901(5) 0.820010(4) 0.01249(2) Uani 1 1 d . . .
S1A S 0.89853(5) 0.32538(3) 0.83387(3) 0.01631(11) Uani 1 1 d . . .
F1A F 1.05911(13) 0.29947(9) 0.91499(8) 0.0318(4) Uani 1 1 d . . .
O1A O 0.82371(13) 0.25928(8) 0.83584(8) 0.0162(3) Uani 1 1 d . . .
C1A C 0.6674(2) 0.15717(13) 0.72386(11) 0.0184(5) Uani 1 1 d . . .
H1A1 H 0.659(2) 0.1095(14) 0.7241(12) 0.017(7) Uiso 1 1 d . . .
H1A2 H 0.605(2) 0.1590(14) 0.6935(14) 0.025(7) Uiso 1 1 d . . .
N1A N 0.78900(18) 0.22114(11) 0.66082(10) 0.0206(4) Uani 1 1 d . . .
S2A S 0.67706(5) 0.05923(3) 0.86350(3) 0.01983(12) Uani 1 1 d . . .
F2A F 1.12887(13) 0.36532(9) 0.85839(9) 0.0337(4) Uani 1 1 d . . .
O2A O 0.89859(15) 0.33520(10) 0.77113(8) 0.0242(4) Uani 1 1 d . . .
N2A N 0.87304(18) 0.15414(11) 0.70476(10) 0.0202(4) Uani 1 1 d . . .
C2A C 0.7732(2) 0.17778(13) 0.69860(11) 0.0183(5) Uani 1 1 d . . .
F3A F 1.06469(14) 0.25607(9) 0.81668(8) 0.0357(4) Uani 1 1 d . . .
O3A O 0.89094(15) 0.38368(9) 0.88286(8) 0.0228(4) Uani 1 1 d . . .
N3A N 0.76063(19) 0.36359(10) 0.98586(9) 0.0202(4) Uani 1 1 d . . .
C3A C 0.8998(2) 0.22546(14) 0.64307(12) 0.0243(5) Uani 1 1 d . . .
O4A O 0.72498(14) 0.12155(8) 0.84417(8) 0.0172(3) Uani 1 1 d . . .
F4A F 0.78136(19) -0.03571(9) 0.89098(9) 0.0439(5) Uani 1 1 d . . .
N4A N 0.86612(17) 0.28943(11) 0.99369(9) 0.0183(4) Uani 1 1 d . . .
C4A C 0.9515(2) 0.18275(14) 0.67008(12) 0.0230(5) Uani 1 1 d . . .
N5A N 0.48527(16) 0.15858(10) 0.81047(9) 0.0151(4) Uani 1 1 d . . .
O5A O 0.66170(16) 0.07249(10) 0.92882(9) 0.0263(4) Uani 1 1 d . . .
F5A F 0.90242(15) 0.06033(10) 0.89562(10) 0.0436(5) Uani 1 1 d . . .
F6A F 0.8184(2) -0.00938(10) 0.80449(9) 0.0508(6) Uani 1 1 d . . .
O6A O 0.5846(2) 0.01010(11) 0.81714(11) 0.0446(6) Uani 1 1 d . . .
C5A C 0.7068(2) 0.26237(15) 0.64475(13) 0.0279(6) Uani 1 1 d . . .
H5A1 H 0.6312 0.2462 0.6572 0.042 Uiso 1 1 calc R . .
H5A2 H 0.6943 0.2576 0.5987 0.042 Uiso 1 1 calc R . .
H5A3 H 0.7394 0.3111 0.6675 0.042 Uiso 1 1 calc R . .
C6A C 0.8920(2) 0.10301(15) 0.73916(14) 0.0294(6) Uani 1 1 d . . .
H6A1 H 0.8822 0.1196 0.7834 0.044 Uiso 1 1 calc R . .
H6A2 H 0.9722 0.0957 0.7385 0.044 Uiso 1 1 calc R . .
H6A3 H 0.8344 0.0592 0.7188 0.044 Uiso 1 1 calc R . .
C7A C 0.9420(3) 0.27163(16) 0.60320(14) 0.0321(6) Uani 1 1 d . . .
H7A1 H 1.0210 0.2668 0.5957 0.048 Uiso 1 1 calc R . .
H7A2 H 0.9453 0.3198 0.6253 0.048 Uiso 1 1 calc R . .
H7A3 H 0.8874 0.2588 0.5623 0.048 Uiso 1 1 calc R . .
C8A C 1.0688(2) 0.16493(17) 0.66685(14) 0.0338(7) Uani 1 1 d . . .
H8A1 H 1.0572 0.1157 0.6452 0.051 Uiso 1 1 calc R . .
H8A2 H 1.1135 0.1742 0.7101 0.051 Uiso 1 1 calc R . .
H8A3 H 1.1129 0.1931 0.6431 0.051 Uiso 1 1 calc R . .
C9A C 0.6630(2) 0.24117(13) 0.92801(11) 0.0178(5) Uani 1 1 d . . .
H9A1 H 0.592(2) 0.2555(14) 0.9392(13) 0.023(7) Uiso 1 1 d . . .
H9A2 H 0.669(3) 0.2006(17) 0.9424(16) 0.042(9) Uiso 1 1 d . . .
C10A C 0.7615(2) 0.29622(12) 0.96686(10) 0.0157(4) Uani 1 1 d . . .
C11A C 0.8671(2) 0.40005(14) 1.02561(12) 0.0266(6) Uani 1 1 d . . .
C12A C 0.9326(2) 0.35357(15) 1.03086(12) 0.0252(6) Uani 1 1 d . . .
C13A C 0.6620(3) 0.39247(15) 0.96685(14) 0.0363(7) Uani 1 1 d . . .
H13A H 0.6183 0.3643 0.9249 0.054 Uiso 1 1 calc R . .
H13B H 0.6916 0.4400 0.9645 0.054 Uiso 1 1 calc R . .
H13C H 0.6095 0.3927 0.9982 0.054 Uiso 1 1 calc R . .
C14A C 0.8986(2) 0.22257(14) 0.98805(13) 0.0257(6) Uani 1 1 d . . .
H14A H 0.8518 0.1959 1.0119 0.039 Uiso 1 1 calc R . .
H14B H 0.9828 0.2302 1.0054 0.039 Uiso 1 1 calc R . .
H14C H 0.8828 0.1968 0.9430 0.039 Uiso 1 1 calc R . .
C15A C 0.8907(3) 0.47609(15) 1.05466(16) 0.0472(9) Uani 1 1 d . . .
H15A H 0.9665 0.4912 1.0844 0.071 Uiso 1 1 calc R . .
H15B H 0.8273 0.4866 1.0777 0.071 Uiso 1 1 calc R . .
H15C H 0.8939 0.5005 1.0210 0.071 Uiso 1 1 calc R . .
C16A C 1.0527(2) 0.36235(19) 1.06819(14) 0.0406(8) Uani 1 1 d . . .
H16A H 1.0818 0.4107 1.0931 0.061 Uiso 1 1 calc R . .
H16B H 1.1066 0.3501 1.0390 0.061 Uiso 1 1 calc R . .
H16C H 1.0487 0.3320 1.0970 0.061 Uiso 1 1 calc R . .
C17A C 0.3716(2) 0.11596(12) 0.80240(11) 0.0165(5) Uani 1 1 d . . .
C18A C 0.3196(2) 0.06992(12) 0.74182(12) 0.0190(5) Uani 1 1 d . . .
C19A C 0.2092(2) 0.02635(13) 0.73544(13) 0.0228(5) Uani 1 1 d . . .
H19A H 0.1743 -0.0055 0.6954 0.027 Uiso 1 1 calc R . .
C20A C 0.1495(2) 0.02835(14) 0.78573(13) 0.0238(5) Uani 1 1 d . . .
H20A H 0.0748 -0.0022 0.7805 0.029 Uiso 1 1 calc R . .
C21A C 0.1992(2) 0.07515(14) 0.84396(13) 0.0231(5) Uani 1 1 d . . .
H21A H 0.1568 0.0768 0.8782 0.028 Uiso 1 1 calc R . .
C22A C 0.3091(2) 0.11976(13) 0.85383(12) 0.0194(5) Uani 1 1 d . . .
C23A C 0.3805(2) 0.06765(13) 0.68456(11) 0.0208(5) Uani 1 1 d . . .
H23A H 0.4527 0.1063 0.6979 0.025 Uiso 1 1 calc R . .
C24A C 0.4221(3) 0.00075(16) 0.66545(14) 0.0353(7) Uani 1 1 d . . .
H24A H 0.4712 -0.0056 0.7025 0.053 Uiso 1 1 calc R . .
H24B H 0.4687 0.0030 0.6316 0.053 Uiso 1 1 calc R . .
H24C H 0.3534 -0.0384 0.6499 0.053 Uiso 1 1 calc R . .
C25A C 0.3046(3) 0.07990(17) 0.62778(14) 0.0330(7) Uani 1 1 d . . .
H25A H 0.2311 0.0440 0.6144 0.049 Uiso 1 1 calc R . .
H25B H 0.3481 0.0780 0.5923 0.049 Uiso 1 1 calc R . .
H25C H 0.2859 0.1255 0.6402 0.049 Uiso 1 1 calc R . .
C26A C 0.3600(2) 0.17132(14) 0.91798(12) 0.0233(5) Uani 1 1 d . . .
H26A H 0.4257 0.2068 0.9115 0.028 Uiso 1 1 calc R . .
C27A C 0.4127(3) 0.13677(16) 0.96620(13) 0.0318(6) Uani 1 1 d . . .
H27A H 0.3497 0.1033 0.9753 0.048 Uiso 1 1 calc R . .
H27B H 0.4514 0.1721 1.0057 0.048 Uiso 1 1 calc R . .
H27C H 0.4710 0.1128 0.9486 0.048 Uiso 1 1 calc R . .
C28A C 0.2688(3) 0.20957(18) 0.94468(15) 0.0397(8) Uani 1 1 d . . .
H28A H 0.2287 0.2266 0.9114 0.060 Uiso 1 1 calc R . .
H28B H 0.3089 0.2488 0.9810 0.060 Uiso 1 1 calc R . .
H28C H 0.2105 0.1778 0.9587 0.060 Uiso 1 1 calc R . .
C29A C 0.5898(2) 0.29085(13) 0.80204(11) 0.0186(5) Uani 1 1 d . . .
H29A H 0.6610 0.3236 0.8048 0.022 Uiso 1 1 calc R . .
C30A C 0.4848(2) 0.32207(13) 0.78479(13) 0.0236(6) Uani 1 1 d . . .
C31A C 0.3689(3) 0.27911(17) 0.7936(2) 0.0653(14) Uani 1 1 d . . .
H31A H 0.3566 0.2313 0.7679 0.098 Uiso 1 1 calc R . .
H31B H 0.3030 0.2989 0.7799 0.098 Uiso 1 1 calc R . .
H31C H 0.3728 0.2796 0.8386 0.098 Uiso 1 1 calc R . .
C32A C 0.4725(3) 0.3233(2) 0.71431(15) 0.0563(12) Uani 1 1 d . . .
H32A H 0.5474 0.3479 0.7068 0.084 Uiso 1 1 calc R . .
H32B H 0.4099 0.3470 0.7041 0.084 Uiso 1 1 calc R . .
H32C H 0.4521 0.2757 0.6872 0.084 Uiso 1 1 calc R . .
C33A C 0.5103(2) 0.39743(13) 0.82465(12) 0.0201(5) Uani 1 1 d . . .
C34A C 0.6091(3) 0.44494(15) 0.82003(17) 0.0372(8) Uani 1 1 d . . .
H34A H 0.6600 0.4311 0.7916 0.045 Uiso 1 1 calc R . .
C35A C 0.6330(3) 0.5134(2) 0.8578(2) 0.0639(12) Uani 1 1 d U . .
H35A H 0.6997 0.5465 0.8549 0.077 Uiso 1 1 calc R . .
C36A C 0.5569(5) 0.5324(2) 0.8999(2) 0.0789(15) Uani 1 1 d U . .
H36A H 0.5729 0.5786 0.9258 0.095 Uiso 1 1 calc R . .
C37A C 0.4632(4) 0.4868(2) 0.9041(2) 0.0687(13) Uani 1 1 d U . .
H37A H 0.4126 0.5004 0.9328 0.082 Uiso 1 1 calc R . .
C38A C 0.4394(3) 0.42044(19) 0.86716(15) 0.0442(9) Uani 1 1 d . . .
H38A H 0.3716 0.3886 0.8707 0.053 Uiso 1 1 calc R . .
C39A C 1.0453(2) 0.31047(14) 0.85720(12) 0.0208(5) Uani 1 1 d . . .
C40A C 0.8020(3) 0.01711(15) 0.86334(14) 0.0324(7) Uani 1 1 d . . .
W1B W -0.048024(7) 0.282129(4) 0.329830(4) 0.01164(2) Uani 1 1 d . . .
S1B S -0.16374(5) 0.30247(3) 0.18205(3) 0.01546(11) Uani 1 1 d . . .
O1B O -0.17398(14) 0.28535(8) 0.24337(7) 0.0163(3) Uani 1 1 d . . .
F1B F -0.37640(13) 0.22320(8) 0.13482(8) 0.0333(4) Uani 1 1 d . . .
N1B N -0.27185(17) 0.41833(10) 0.31989(10) 0.0166(4) Uani 1 1 d . . .
C1B C -0.0945(2) 0.38489(13) 0.37071(12) 0.0169(5) Uani 1 1 d . . .
H1B1 H -0.137(2) 0.3755(15) 0.4016(14) 0.025(8) Uiso 1 1 d . . .
H1B2 H -0.020(2) 0.4139(14) 0.3933(13) 0.018(7) Uiso 1 1 d . . .
S2B S -0.26773(5) 0.22648(4) 0.41374(3) 0.02361(13) Uani 1 1 d . . .
O2B O -0.12020(15) 0.25328(9) 0.13861(8) 0.0215(4) Uani 1 1 d . . .
F2B F -0.37561(14) 0.32718(9) 0.18479(8) 0.0337(4) Uani 1 1 d . . .
C2B C -0.1548(2) 0.42318(12) 0.33317(11) 0.0151(4) Uani 1 1 d . . .
N2B N -0.10296(17) 0.47303(10) 0.30845(9) 0.0167(4) Uani 1 1 d . . .
N3B N -0.26005(17) 0.11646(10) 0.18597(9) 0.0173(4) Uani 1 1 d . . .
O3B O -0.11517(16) 0.37415(9) 0.18838(8) 0.0221(4) Uani 1 1 d . . .
F3B F -0.32841(15) 0.30679(10) 0.09171(8) 0.0409(4) Uani 1 1 d . . .
C3B C -0.2950(2) 0.46654(13) 0.28652(12) 0.0193(5) Uani 1 1 d . . .
O4B O -0.24140(14) 0.24524(9) 0.35596(8) 0.0175(3) Uani 1 1 d . . .
F4B F -0.47659(13) 0.25332(8) 0.39110(8) 0.0319(4) Uani 1 1 d . . .
N4B N -0.08378(17) 0.12112(10) 0.16623(9) 0.0168(4) Uani 1 1 d . . .
C4B C -0.1891(2) 0.50041(13) 0.27882(12) 0.0193(5) Uani 1 1 d . . .
N5B N 0.02794(16) 0.27486(10) 0.40126(9) 0.0146(4) Uani 1 1 d . . .
F5B F -0.47005(14) 0.15063(9) 0.34307(10) 0.0428(5) Uani 1 1 d . . .
O5B O -0.24481(17) 0.28456(13) 0.46888(9) 0.0402(6) Uani 1 1 d . . .
O6B O -0.23022(17) 0.16608(12) 0.42293(12) 0.0440(6) Uani 1 1 d . . .
F6B F -0.46901(16) 0.17737(13) 0.44357(11) 0.0597(6) Uani 1 1 d . . .
C5B C -0.3615(2) 0.37093(14) 0.33907(14) 0.0251(6) Uani 1 1 d . . .
H5B1 H -0.3793 0.3252 0.3086 0.038 Uiso 1 1 calc R . .
H5B2 H -0.4336 0.3888 0.3398 0.038 Uiso 1 1 calc R . .
H5B3 H -0.3319 0.3670 0.3817 0.038 Uiso 1 1 calc R . .
C6B C 0.0226(2) 0.49206(14) 0.30838(13) 0.0235(5) Uani 1 1 d . . .
H6B1 H 0.0655 0.5110 0.3524 0.035 Uiso 1 1 calc R . .
H6B2 H 0.0377 0.5271 0.2846 0.035 Uiso 1 1 calc R . .
H6B3 H 0.0496 0.4510 0.2882 0.035 Uiso 1 1 calc R . .
C7B C -0.4166(2) 0.47415(15) 0.26642(15) 0.0297(6) Uani 1 1 d . . .
H7B1 H -0.4145 0.5071 0.2401 0.045 Uiso 1 1 calc R . .
H7B2 H -0.4498 0.4913 0.3042 0.045 Uiso 1 1 calc R . .
H7B3 H -0.4660 0.4291 0.2417 0.045 Uiso 1 1 calc R . .
C8B C -0.1589(3) 0.55496(15) 0.24490(14) 0.0310(6) Uani 1 1 d . . .
H8B1 H -0.2317 0.5652 0.2258 0.046 Uiso 1 1 calc R . .
H8B2 H -0.1153 0.5386 0.2114 0.046 Uiso 1 1 calc R . .
H8B3 H -0.1097 0.5971 0.2752 0.046 Uiso 1 1 calc R . .
C9B C -0.0965(2) 0.16759(12) 0.28048(11) 0.0159(4) Uani 1 1 d . . .
H9B1 H -0.025(2) 0.1529(14) 0.2893(13) 0.023(7) Uiso 1 1 d . . .
H9B2 H -0.148(3) 0.1504(16) 0.3046(15) 0.034(9) Uiso 1 1 d . . .
C10B C -0.1448(2) 0.13756(12) 0.21280(11) 0.0154(4) Uani 1 1 d . . .
C11B C -0.2721(2) 0.08551(12) 0.12098(11) 0.0192(5) Uani 1 1 d . . .
C12B C -0.1614(2) 0.08864(12) 0.10866(11) 0.0192(5) Uani 1 1 d . . .
C13B C -0.3565(2) 0.12122(14) 0.22140(12) 0.0236(5) Uani 1 1 d . . .
H13D H -0.3487 0.0964 0.2546 0.035 Uiso 1 1 calc R . .
H13E H -0.4322 0.1004 0.1923 0.035 Uiso 1 1 calc R . .
H13F H -0.3534 0.1700 0.2412 0.035 Uiso 1 1 calc R . .
C14B C 0.0440(2) 0.13938(14) 0.17441(13) 0.0253(6) Uani 1 1 d . . .
H14D H 0.0713 0.1899 0.1862 0.038 Uiso 1 1 calc R . .
H14E H 0.0686 0.1197 0.1344 0.038 Uiso 1 1 calc R . .
H14F H 0.0784 0.1209 0.2082 0.038 Uiso 1 1 calc R . .
C15B C -0.3891(2) 0.05684(14) 0.07820(12) 0.0273(6) Uani 1 1 d . . .
H15D H -0.3776 0.0386 0.0346 0.041 Uiso 1 1 calc R . .
H15E H -0.4327 0.0936 0.0792 0.041 Uiso 1 1 calc R . .
H15F H -0.4341 0.0195 0.0926 0.041 Uiso 1 1 calc R . .
C16B C -0.1191(3) 0.06236(14) 0.04838(12) 0.0275(6) Uani 1 1 d . . .
H16D H -0.1865 0.0455 0.0129 0.041 Uiso 1 1 calc R . .
H16E H -0.0806 0.0244 0.0524 0.041 Uiso 1 1 calc R . .
H16F H -0.0624 0.0999 0.0402 0.041 Uiso 1 1 calc R . .
C17B C 0.0958(2) 0.27040(12) 0.45724(11) 0.0163(5) Uani 1 1 d . . .
C18B C 0.1535(2) 0.33238(13) 0.50481(11) 0.0198(5) Uani 1 1 d . . .
C19B C 0.2319(2) 0.32772(14) 0.55609(12) 0.0253(6) Uani 1 1 d . . .
H19B H 0.2715 0.3686 0.5881 0.030 Uiso 1 1 calc R . .
C20B C 0.2534(2) 0.26428(15) 0.56133(13) 0.0292(6) Uani 1 1 d . . .
H20B H 0.3096 0.2623 0.5959 0.035 Uiso 1 1 calc R . .
C21B C 0.1933(2) 0.20420(14) 0.51656(12) 0.0253(6) Uani 1 1 d . . .
H21B H 0.2067 0.1610 0.5215 0.030 Uiso 1 1 calc R . .
C22B C 0.1130(2) 0.20556(13) 0.46388(11) 0.0187(5) Uani 1 1 d . . .
C23B C 0.0485(2) 0.13815(13) 0.41604(12) 0.0240(5) Uani 1 1 d . . .
H23B H -0.0187 0.1478 0.3890 0.029 Uiso 1 1 calc R . .
C24B C 0.1306(3) 0.11095(15) 0.37214(13) 0.0314(7) Uani 1 1 d . . .
H24D H 0.1573 0.1451 0.3491 0.047 Uiso 1 1 calc R . .
H24E H 0.0877 0.0674 0.3416 0.047 Uiso 1 1 calc R . .
H24F H 0.1991 0.1030 0.3977 0.047 Uiso 1 1 calc R . .
C25B C -0.0034(3) 0.08314(16) 0.44936(15) 0.0351(7) Uani 1 1 d . . .
H25D H 0.0612 0.0716 0.4750 0.053 Uiso 1 1 calc R . .
H25E H -0.0486 0.0413 0.4171 0.053 Uiso 1 1 calc R . .
H25F H -0.0555 0.1016 0.4770 0.053 Uiso 1 1 calc R . .
C26B C 0.1271(2) 0.40125(13) 0.50085(12) 0.0212(5) Uani 1 1 d . . .
H26B H 0.1050 0.3992 0.4547 0.025 Uiso 1 1 calc R . .
C27B C 0.2305(2) 0.46306(15) 0.52986(15) 0.0333(7) Uani 1 1 d . . .
H27D H 0.2504 0.4686 0.5759 0.050 Uiso 1 1 calc R . .
H27E H 0.2088 0.5050 0.5222 0.050 Uiso 1 1 calc R . .
H27F H 0.2991 0.4554 0.5102 0.050 Uiso 1 1 calc R . .
C28B C 0.0197(2) 0.41164(14) 0.53207(13) 0.0255(6) Uani 1 1 d . . .
H28D H -0.0478 0.3729 0.5112 0.038 Uiso 1 1 calc R . .
H28E H -0.0002 0.4551 0.5276 0.038 Uiso 1 1 calc R . .
H28F H 0.0384 0.4135 0.5774 0.038 Uiso 1 1 calc R . .
C29B C 0.0851(2) 0.31204(12) 0.29246(11) 0.0177(5) Uani 1 1 d . . .
H29B H 0.0572 0.3173 0.2516 0.021 Uiso 1 1 calc R . .
C30B C 0.2210(2) 0.33058(13) 0.30511(12) 0.0211(5) Uani 1 1 d . . .
C31B C 0.2644(2) 0.40830(15) 0.31286(17) 0.0385(8) Uani 1 1 d . . .
H31D H 0.2356 0.4344 0.3488 0.058 Uiso 1 1 calc R . .
H31E H 0.2345 0.4199 0.2738 0.058 Uiso 1 1 calc R . .
H31F H 0.3510 0.4203 0.3210 0.058 Uiso 1 1 calc R . .
C32B C 0.2737(2) 0.31619(17) 0.36711(13) 0.0319(7) Uani 1 1 d . . .
H32D H 0.2418 0.2678 0.3663 0.048 Uiso 1 1 calc R . .
H32E H 0.2531 0.3469 0.4034 0.048 Uiso 1 1 calc R . .
H32F H 0.3599 0.3246 0.3713 0.048 Uiso 1 1 calc R . .
C33B C 0.2642(2) 0.28967(14) 0.24806(12) 0.0219(5) Uani 1 1 d . . .
C34B C 0.2467(3) 0.30522(18) 0.18943(14) 0.0377(7) Uani 1 1 d . . .
H34B H 0.2106 0.3425 0.1858 0.045 Uiso 1 1 calc R . .
C35B C 0.2801(3) 0.2681(2) 0.13654(16) 0.0573(11) Uani 1 1 d . . .
H35B H 0.2666 0.2797 0.0971 0.069 Uiso 1 1 calc R . .
C36B C 0.3332(3) 0.2141(2) 0.14094(18) 0.0660(14) Uani 1 1 d . . .
H36B H 0.3566 0.1884 0.1046 0.079 Uiso 1 1 calc R . .
C37B C 0.3522(3) 0.1973(2) 0.19850(19) 0.0550(11) Uani 1 1 d . . .
H37B H 0.3888 0.1601 0.2017 0.066 Uiso 1 1 calc R . .
C38B C 0.3176(2) 0.23506(15) 0.25216(14) 0.0319(7) Uani 1 1 d . . .
H38B H 0.3308 0.2232 0.2916 0.038 Uiso 1 1 calc R . .
C39B C -0.3192(2) 0.28909(14) 0.14675(11) 0.0212(5) Uani 1 1 d . . .
C40B C -0.4299(2) 0.20023(15) 0.39658(13) 0.0257(6) Uani 1 1 d . . .
C1X C 0.6964(3) 0.07732(18) 0.51956(15) 0.0404(8) Uani 1 1 d . . .
H1X1 H 0.6783 0.0552 0.4731 0.048 Uiso 1 1 calc R . .
H1X2 H 0.7526 0.1224 0.5269 0.048 Uiso 1 1 calc R . .
Cl1X Cl 0.56539(7) 0.09146(4) 0.54605(4) 0.04255(18) Uani 1 1 d . . .
Cl2X Cl 0.76231(9) 0.02453(5) 0.55900(4) 0.0565(2) Uani 1 1 d . . .

loop_
_atom_site_aniso_label
_atom_site_aniso_U_11
_atom_site_aniso_U_22
_atom_site_aniso_U_33
_atom_site_aniso_U_23
_atom_site_aniso_U_13
_atom_site_aniso_U_12
W1A 0.01070(4) 0.01240(5) 0.01188(4) -0.00068(3) -0.00086(3) 0.00331(3)
S1A 0.0139(3) 0.0164(3) 0.0167(3) 0.0031(2) -0.0002(2) 0.0024(2)
F1A 0.0217(8) 0.0532(11) 0.0277(8) 0.0224(8) 0.0033(6) 0.0125(8)
O1A 0.0121(7) 0.0149(8) 0.0197(8) 0.0030(6) 0.0005(6) 0.0018(6)
C1A 0.0179(11) 0.0195(13) 0.0146(11) 0.0001(9) 0.0011(9) 0.0034(10)
N1A 0.0211(10) 0.0241(11) 0.0156(10) 0.0033(8) 0.0019(8) 0.0058(9)
S2A 0.0208(3) 0.0159(3) 0.0202(3) 0.0042(2) -0.0001(2) 0.0012(2)
F2A 0.0152(7) 0.0352(10) 0.0488(11) 0.0171(8) 0.0006(7) -0.0032(7)
O2A 0.0238(9) 0.0274(10) 0.0201(9) 0.0091(8) -0.0002(7) 0.0021(8)
N2A 0.0216(10) 0.0224(11) 0.0192(10) 0.0060(8) 0.0063(8) 0.0086(9)
C2A 0.0203(11) 0.0188(12) 0.0133(10) -0.0004(9) 0.0017(9) 0.0047(10)
F3A 0.0244(8) 0.0380(10) 0.0400(10) -0.0045(8) 0.0042(7) 0.0147(7)
O3A 0.0223(9) 0.0177(9) 0.0247(9) 0.0004(7) 0.0012(7) 0.0037(7)
N3A 0.0289(11) 0.0138(10) 0.0146(9) -0.0005(8) 0.0006(8) 0.0040(9)
C3A 0.0227(12) 0.0292(15) 0.0197(12) 0.0041(10) 0.0047(10) 0.0046(11)
O4A 0.0164(8) 0.0157(8) 0.0198(8) 0.0049(7) 0.0030(6) 0.0046(7)
F4A 0.0812(14) 0.0301(10) 0.0398(10) 0.0219(8) 0.0275(10) 0.0328(10)
N4A 0.0163(9) 0.0203(11) 0.0141(9) 0.0019(8) -0.0018(7) 0.0002(8)
C4A 0.0218(12) 0.0310(15) 0.0176(12) 0.0052(10) 0.0075(10) 0.0079(11)
N5A 0.0142(9) 0.0144(10) 0.0133(9) -0.0021(7) -0.0003(7) 0.0040(8)
O5A 0.0298(10) 0.0283(10) 0.0260(10) 0.0111(8) 0.0110(8) 0.0104(8)
F5A 0.0301(9) 0.0541(12) 0.0582(12) 0.0251(10) 0.0099(9) 0.0236(9)
F6A 0.1005(16) 0.0388(11) 0.0376(10) 0.0198(9) 0.0391(11) 0.0447(11)
O6A 0.0471(13) 0.0287(12) 0.0410(13) 0.0084(10) -0.0159(10) -0.0156(10)
C5A 0.0264(13) 0.0313(15) 0.0303(14) 0.0137(12) 0.0026(11) 0.0116(12)
C6A 0.0309(14) 0.0344(16) 0.0334(15) 0.0172(13) 0.0145(12) 0.0168(13)
C7A 0.0328(15) 0.0382(17) 0.0300(15) 0.0168(13) 0.0096(12) 0.0075(13)
C8A 0.0294(15) 0.0478(19) 0.0334(16) 0.0161(14) 0.0153(12) 0.0177(14)
C9A 0.0159(11) 0.0202(13) 0.0131(10) -0.0005(9) -0.0010(8) 0.0023(9)
C10A 0.0179(11) 0.0161(11) 0.0113(10) 0.0012(8) 0.0026(8) 0.0024(9)
C11A 0.0351(15) 0.0195(13) 0.0146(11) -0.0021(10) -0.0002(10) -0.0080(11)
C12A 0.0212(12) 0.0324(15) 0.0132(11) 0.0022(10) -0.0006(9) -0.0080(11)
C13A 0.0547(19) 0.0280(16) 0.0260(14) -0.0015(12) -0.0012(13) 0.0250(15)
C14A 0.0215(12) 0.0314(15) 0.0245(13) 0.0061(11) 0.0002(10) 0.0111(11)
C15A 0.074(3) 0.0196(16) 0.0336(17) -0.0067(13) 0.0064(17) -0.0054(16)
C16A 0.0227(14) 0.061(2) 0.0239(14) 0.0055(14) -0.0053(11) -0.0108(14)
C17A 0.0133(10) 0.0132(11) 0.0209(11) 0.0022(9) -0.0008(9) 0.0034(9)
C18A 0.0177(11) 0.0147(12) 0.0208(12) 0.0000(9) -0.0005(9) 0.0027(9)
C19A 0.0196(12) 0.0185(13) 0.0255(13) 0.0037(10) -0.0044(10) 0.0010(10)
C20A 0.0160(11) 0.0211(13) 0.0344(14) 0.0128(11) 0.0008(10) 0.0003(10)
C21A 0.0181(12) 0.0268(14) 0.0283(13) 0.0115(11) 0.0071(10) 0.0068(10)
C22A 0.0177(11) 0.0206(13) 0.0196(12) 0.0047(9) 0.0005(9) 0.0068(10)
C23A 0.0172(11) 0.0209(13) 0.0174(11) -0.0023(9) 0.0010(9) -0.0017(10)
C24A 0.0467(18) 0.0396(18) 0.0285(15) 0.0110(13) 0.0143(13) 0.0236(15)
C25A 0.0320(15) 0.0429(18) 0.0320(15) 0.0160(13) 0.0123(12) 0.0157(14)
C26A 0.0205(12) 0.0280(14) 0.0190(12) 0.0007(10) 0.0041(10) 0.0065(11)
C27A 0.0298(14) 0.0415(18) 0.0236(13) 0.0056(12) 0.0017(11) 0.0124(13)
C28A 0.0330(16) 0.052(2) 0.0324(16) -0.0041(14) 0.0074(13) 0.0234(15)
C29A 0.0146(11) 0.0182(12) 0.0195(11) 0.0006(9) -0.0033(9) 0.0046(9)
C30A 0.0156(11) 0.0161(12) 0.0348(14) 0.0017(10) -0.0062(10) 0.0061(10)
C31A 0.0144(14) 0.0276(18) 0.155(4) 0.035(2) -0.0015(19) 0.0046(13)
C32A 0.072(2) 0.063(2) 0.0291(16) -0.0102(16) -0.0215(16) 0.052(2)
C33A 0.0188(11) 0.0175(12) 0.0229(12) 0.0053(10) -0.0044(9) 0.0070(10)
C34A 0.0246(14) 0.0234(15) 0.058(2) 0.0167(14) -0.0158(13) -0.0005(12)
C35A 0.0475(19) 0.0381(19) 0.089(3) 0.0227(18) -0.0378(18) -0.0038(16)
C36A 0.090(3) 0.049(2) 0.080(3) -0.0153(19) -0.030(2) 0.044(2)
C37A 0.068(2) 0.069(2) 0.058(2) -0.0194(18) -0.0068(18) 0.046(2)
C38A 0.0397(18) 0.061(2) 0.0343(17) 0.0047(16) 0.0004(14) 0.0309(17)
C39A 0.0146(11) 0.0252(13) 0.0218(12) 0.0069(10) 0.0028(9) 0.0022(10)
C40A 0.0528(19) 0.0270(15) 0.0276(14) 0.0111(12) 0.0148(13) 0.0239(14)
W1B 0.01066(4) 0.01103(4) 0.01189(4) 0.00073(3) -0.00024(3) 0.00353(3)
S1B 0.0171(3) 0.0152(3) 0.0133(2) 0.0033(2) 0.0016(2) 0.0033(2)
O1B 0.0164(8) 0.0187(9) 0.0137(8) 0.0047(6) 0.0012(6) 0.0044(7)
F1B 0.0226(8) 0.0242(9) 0.0448(10) 0.0051(7) -0.0077(7) -0.0009(7)
N1B 0.0141(9) 0.0152(10) 0.0234(10) 0.0076(8) 0.0053(8) 0.0057(8)
C1B 0.0184(11) 0.0145(11) 0.0185(11) 0.0030(9) 0.0023(9) 0.0076(9)
S2B 0.0155(3) 0.0354(4) 0.0231(3) 0.0161(3) 0.0012(2) 0.0046(3)
O2B 0.0265(9) 0.0213(9) 0.0170(8) 0.0029(7) 0.0071(7) 0.0067(7)
F2B 0.0260(8) 0.0407(10) 0.0315(9) -0.0008(7) 0.0002(7) 0.0167(8)
C2B 0.0159(10) 0.0114(11) 0.0165(11) -0.0002(8) 0.0021(8) 0.0050(9)
N2B 0.0159(9) 0.0158(10) 0.0181(10) 0.0028(8) 0.0037(8) 0.0042(8)
N3B 0.0177(10) 0.0140(10) 0.0166(9) 0.0014(8) -0.0017(8) 0.0011(8)
O3B 0.0276(9) 0.0157(9) 0.0213(9) 0.0057(7) 0.0034(7) 0.0006(7)
F3B 0.0349(9) 0.0655(13) 0.0269(9) 0.0272(9) -0.0027(7) 0.0098(9)
C3B 0.0202(12) 0.0164(12) 0.0228(12) 0.0072(9) 0.0019(9) 0.0065(10)
O4B 0.0145(8) 0.0207(9) 0.0174(8) 0.0054(7) 0.0015(6) 0.0045(7)
F4B 0.0202(8) 0.0300(9) 0.0478(10) 0.0119(8) 0.0060(7) 0.0092(7)
N4B 0.0190(10) 0.0136(10) 0.0156(9) 0.0013(7) -0.0013(8) 0.0044(8)
C4B 0.0223(12) 0.0171(12) 0.0201(12) 0.0060(9) 0.0028(9) 0.0073(10)
N5B 0.0127(9) 0.0116(9) 0.0160(9) -0.0017(7) -0.0010(7) 0.0035(7)
F5B 0.0235(8) 0.0290(10) 0.0629(13) -0.0053(9) 0.0024(8) -0.0009(7)
O5B 0.0224(10) 0.0688(16) 0.0193(10) 0.0012(10) 0.0022(8) -0.0007(10)
O6B 0.0232(10) 0.0555(15) 0.0735(17) 0.0509(13) 0.0107(10) 0.0143(10)
F6B 0.0278(10) 0.1064(19) 0.0657(14) 0.0659(14) 0.0142(9) 0.0084(11)
C5B 0.0182(12) 0.0251(14) 0.0371(15) 0.0160(12) 0.0076(11) 0.0055(10)
C6B 0.0175(12) 0.0210(13) 0.0300(14) 0.0045(11) 0.0063(10) 0.0010(10)
C7B 0.0218(13) 0.0265(15) 0.0443(17) 0.0150(13) 0.0013(12) 0.0099(11)
C8B 0.0335(15) 0.0278(15) 0.0359(16) 0.0177(13) 0.0074(12) 0.0050(12)
C9B 0.0170(11) 0.0111(11) 0.0166(11) 0.0009(9) -0.0025(9) 0.0025(9)
C10B 0.0183(11) 0.0106(11) 0.0159(10) 0.0022(8) -0.0007(8) 0.0041(9)
C11B 0.0250(12) 0.0134(11) 0.0158(11) 0.0017(9) -0.0024(9) 0.0028(10)
C12B 0.0289(13) 0.0133(11) 0.0128(10) 0.0017(9) -0.0016(9) 0.0041(10)
C13B 0.0186(12) 0.0267(14) 0.0227(12) 0.0047(10) 0.0024(10) 0.0014(10)
C14B 0.0209(12) 0.0248(14) 0.0276(13) 0.0005(11) 0.0033(10) 0.0078(11)
C15B 0.0267(13) 0.0252(14) 0.0210(13) 0.0006(10) -0.0087(10) -0.0007(11)
C16B 0.0385(15) 0.0262(14) 0.0168(12) 0.0027(10) 0.0028(11) 0.0098(12)
C17B 0.0151(10) 0.0199(12) 0.0125(10) 0.0010(9) -0.0017(8) 0.0073(9)
C18B 0.0173(11) 0.0221(13) 0.0168(11) -0.0010(9) -0.0002(9) 0.0063(10)
C19B 0.0238(13) 0.0257(14) 0.0184(12) -0.0040(10) -0.0059(10) 0.0050(11)
C20B 0.0295(14) 0.0348(16) 0.0199(13) 0.0029(11) -0.0086(11) 0.0130(12)
C21B 0.0288(13) 0.0276(14) 0.0202(12) 0.0048(10) -0.0021(10) 0.0144(11)
C22B 0.0192(11) 0.0216(13) 0.0138(10) 0.0012(9) -0.0009(9) 0.0078(10)
C23B 0.0251(13) 0.0184(13) 0.0238(13) 0.0018(10) -0.0066(10) 0.0059(10)
C24B 0.0370(16) 0.0260(15) 0.0267(14) -0.0039(11) -0.0047(12) 0.0165(13)
C25B 0.0370(16) 0.0287(16) 0.0373(17) 0.0144(13) -0.0065(13) 0.0040(13)
C26B 0.0209(12) 0.0185(12) 0.0190(12) -0.0021(9) -0.0012(9) 0.0034(10)
C27B 0.0245(14) 0.0253(15) 0.0401(17) -0.0030(12) -0.0036(12) 0.0019(12)
C28B 0.0291(14) 0.0237(14) 0.0261(13) 0.0051(11) 0.0074(11) 0.0121(11)
C29B 0.0148(11) 0.0172(12) 0.0190(11) -0.0001(9) 0.0008(9) 0.0062(9)
C30B 0.0129(11) 0.0235(13) 0.0250(13) 0.0007(10) 0.0051(9) 0.0051(10)
C31B 0.0191(13) 0.0279(16) 0.066(2) 0.0042(15) 0.0163(14) 0.0031(12)
C32B 0.0134(11) 0.055(2) 0.0219(13) 0.0006(13) 0.0001(10) 0.0081(12)
C33B 0.0123(11) 0.0287(14) 0.0215(12) 0.0026(10) 0.0038(9) 0.0017(10)
C34B 0.0363(17) 0.046(2) 0.0268(15) 0.0101(14) 0.0056(13) -0.0022(14)
C35B 0.047(2) 0.087(3) 0.0252(17) 0.0030(18) 0.0169(15) -0.008(2)
C36B 0.0265(17) 0.099(3) 0.044(2) -0.030(2) 0.0183(15) -0.0035(19)
C37B 0.0246(15) 0.059(2) 0.064(2) -0.0254(19) 0.0001(15) 0.0218(16)
C38B 0.0207(13) 0.0351(16) 0.0341(15) -0.0031(12) -0.0019(11) 0.0122(12)
C39B 0.0219(12) 0.0246(13) 0.0158(11) 0.0046(10) -0.0011(9) 0.0062(10)
C40B 0.0182(12) 0.0314(15) 0.0320(14) 0.0168(12) 0.0055(10) 0.0049(11)
C1X 0.054(2) 0.0424(19) 0.0299(16) 0.0124(14) 0.0110(14) 0.0180(16)
Cl1X 0.0465(5) 0.0421(5) 0.0377(4) 0.0090(3) 0.0090(3) 0.0079(4)
Cl2X 0.0751(6) 0.0491(5) 0.0457(5) 0.0103(4) -0.0032(5) 0.0273(5)

loop_
_atom_type_symbol
_atom_type_description
_atom_type_scat_dispersion_real
_atom_type_scat_dispersion_imag
_atom_type_scat_source
C C 0.0033 0.0016 'International Tables Vol C Tables 4.2.6.8 and 6.1.1.4'
H H 0.0000 0.0000 'International Tables Vol C Tables 4.2.6.8 and 6.1.1.4'
N N 0.0061 0.0033 'International Tables Vol C Tables 4.2.6.8 and 6.1.1.4'
O O 0.0106 0.0060 'International Tables Vol C Tables 4.2.6.8 and 6.1.1.4'
F F 0.0171 0.0103 'International Tables Vol C Tables 4.2.6.8 and 6.1.1.4'
S S 0.1246 0.1234 'International Tables Vol C Tables 4.2.6.8 and 6.1.1.4'
Cl Cl 0.1484 0.1585 'International Tables Vol C Tables 4.2.6.8 and 6.1.1.4'
W W -0.8490 6.8722 'International Tables Vol C Tables 4.2.6.8 and 6.1.1.4'

loop_
_geom_angle_atom_site_label_1
_geom_angle_atom_site_label_2
_geom_angle_atom_site_label_3
_geom_angle
_geom_angle_site_symmetry_1
_geom_angle_site_symmetry_3
N5A W1A C29A 99.29(10) . .
N5A W1A C9A 96.47(9) . .
C29A W1A C9A 100.35(10) . .
N5A W1A O1A 170.81(7) . .
C29A W1A O1A 89.90(8) . .
C9A W1A O1A 81.84(8) . .
N5A W1A C1A 96.99(9) . .
C29A W1A C1A 99.95(10) . .
C9A W1A C1A 153.42(9) . .
O1A W1A C1A 81.22(7) . .
N5A W1A O4A 94.66(7) . .
C29A W1A O4A 166.02(8) . .
C9A W1A O4A 78.83(7) . .
O1A W1A O4A 76.14(6) . .
C1A W1A O4A 77.33(8) . .
O3A S1A O2A 116.81(11) . .
O3A S1A O1A 113.97(11) . .
O2A S1A O1A 114.59(10) . .
O3A S1A C39A 104.41(11) . .
O2A S1A C39A 104.12(11) . .
O1A S1A C39A 100.24(11) . .
S1A O1A W1A 138.26(9) . .
C2A C1A W1A 126.05(17) . .
C2A C1A H1A1 108.3(15) . .
W1A C1A H1A1 104.0(16) . .
C2A C1A H1A2 104.9(18) . .
W1A C1A H1A2 105.7(17) . .
H1A1 C1A H1A2 106(2) . .
C2A N1A C3A 110.7(2) . .
C2A N1A C5A 125.0(2) . .
C3A N1A C5A 124.1(2) . .
O6A S2A O5A 117.22(13) . .
O6A S2A O4A 114.50(12) . .
O5A S2A O4A 114.02(11) . .
O6A S2A C40A 103.93(15) . .
O5A S2A C40A 103.02(12) . .
O4A S2A C40A 101.34(12) . .
C2A N2A C4A 110.0(2) . .
C2A N2A C6A 124.5(2) . .
C4A N2A C6A 125.4(2) . .
N1A C2A N2A 105.8(2) . .
N1A C2A C1A 127.0(2) . .
N2A C2A C1A 127.1(2) . .
C10A N3A C11A 109.9(2) . .
C10A N3A C13A 123.9(2) . .
C11A N3A C13A 126.3(2) . .
C4A C3A N1A 106.1(2) . .
C4A C3A C7A 131.8(2) . .
N1A C3A C7A 122.0(2) . .
S2A O4A W1A 129.43(9) . .
C10A N4A C12A 109.9(2) . .
C10A N4A C14A 123.4(2) . .
C12A N4A C14A 126.5(2) . .
C3A C4A N2A 107.3(2) . .
C3A C4A C8A 130.6(3) . .
N2A C4A C8A 122.2(2) . .
C17A N5A W1A 178.03(16) . .
N1A C5A H5A1 109.5 . .
N1A C5A H5A2 109.5 . .
H5A1 C5A H5A2 109.5 . .
N1A C5A H5A3 109.5 . .
H5A1 C5A H5A3 109.5 . .
H5A2 C5A H5A3 109.5 . .
N2A C6A H6A1 109.5 . .
N2A C6A H6A2 109.5 . .
H6A1 C6A H6A2 109.5 . .
N2A C6A H6A3 109.5 . .
H6A1 C6A H6A3 109.5 . .
H6A2 C6A H6A3 109.5 . .
C3A C7A H7A1 109.5 . .
C3A C7A H7A2 109.5 . .
H7A1 C7A H7A2 109.5 . .
C3A C7A H7A3 109.5 . .
H7A1 C7A H7A3 109.5 . .
H7A2 C7A H7A3 109.5 . .
C4A C8A H8A1 109.5 . .
C4A C8A H8A2 109.5 . .
H8A1 C8A H8A2 109.5 . .
C4A C8A H8A3 109.5 . .
H8A1 C8A H8A3 109.5 . .
H8A2 C8A H8A3 109.5 . .
C10A C9A W1A 124.08(17) . .
C10A C9A H9A1 105.3(17) . .
W1A C9A H9A1 104.8(16) . .
C10A C9A H9A2 106(2) . .
W1A C9A H9A2 107(2) . .
H9A1 C9A H9A2 108(3) . .
N4A C10A N3A 106.6(2) . .
N4A C10A C9A 127.4(2) . .
N3A C10A C9A 125.9(2) . .
C12A C11A N3A 106.6(2) . .
C12A C11A C15A 131.5(3) . .
N3A C11A C15A 121.8(3) . .
C11A C12A N4A 107.0(2) . .
C11A C12A C16A 130.6(3) . .
N4A C12A C16A 122.4(3) . .
N3A C13A H13A 109.5 . .
N3A C13A H13B 109.5 . .
H13A C13A H13B 109.5 . .
N3A C13A H13C 109.5 . .
H13A C13A H13C 109.5 . .
H13B C13A H13C 109.5 . .
N4A C14A H14A 109.5 . .
N4A C14A H14B 109.5 . .
H14A C14A H14B 109.5 . .
N4A C14A H14C 109.5 . .
H14A C14A H14C 109.5 . .
H14B C14A H14C 109.5 . .
C11A C15A H15A 109.5 . .
C11A C15A H15B 109.5 . .
H15A C15A H15B 109.5 . .
C11A C15A H15C 109.5 . .
H15A C15A H15C 109.5 . .
H15B C15A H15C 109.5 . .
C12A C16A H16A 109.5 . .
C12A C16A H16B 109.5 . .
H16A C16A H16B 109.5 . .
C12A C16A H16C 109.5 . .
H16A C16A H16C 109.5 . .
H16B C16A H16C 109.5 . .
N5A C17A C22A 120.5(2) . .
N5A C17A C18A 119.2(2) . .
C22A C17A C18A 120.3(2) . .
C19A C18A C17A 118.3(2) . .
C19A C18A C23A 119.9(2) . .
C17A C18A C23A 121.8(2) . .
C20A C19A C18A 121.6(2) . .
C20A C19A H19A 119.2 . .
C18A C19A H19A 119.2 . .
C19A C20A C21A 119.5(2) . .
C19A C20A H20A 120.2 . .
C21A C20A H20A 120.2 . .
C20A C21A C22A 122.0(2) . .
C20A C21A H21A 119.0 . .
C22A C21A H21A 119.0 . .
C21A C22A C17A 118.2(2) . .
C21A C22A C26A 120.6(2) . .
C17A C22A C26A 121.3(2) . .
C18A C23A C24A 111.5(2) . .
C18A C23A C25A 112.9(2) . .
C24A C23A C25A 111.1(2) . .
C18A C23A H23A 107.0 . .
C24A C23A H23A 107.0 . .
C25A C23A H23A 107.0 . .
C23A C24A H24A 109.5 . .
C23A C24A H24B 109.5 . .
H24A C24A H24B 109.5 . .
C23A C24A H24C 109.5 . .
H24A C24A H24C 109.5 . .
H24B C24A H24C 109.5 . .
C23A C25A H25A 109.5 . .
C23A C25A H25B 109.5 . .
H25A C25A H25B 109.5 . .
C23A C25A H25C 109.5 . .
H25A C25A H25C 109.5 . .
H25B C25A H25C 109.5 . .
C22A C26A C27A 111.5(2) . .
C22A C26A C28A 112.3(2) . .
C27A C26A C28A 110.4(2) . .
C22A C26A H26A 107.4 . .
C27A C26A H26A 107.4 . .
C28A C26A H26A 107.4 . .
C26A C27A H27A 109.5 . .
C26A C27A H27B 109.5 . .
H27A C27A H27B 109.5 . .
C26A C27A H27C 109.5 . .
H27A C27A H27C 109.5 . .
H27B C27A H27C 109.5 . .
C26A C28A H28A 109.5 . .
C26A C28A H28B 109.5 . .
H28A C28A H28B 109.5 . .
C26A C28A H28C 109.5 . .
H28A C28A H28C 109.5 . .
H28B C28A H28C 109.5 . .
C30A C29A W1A 142.27(19) . .
C30A C29A H29A 108.9 . .
W1A C29A H29A 108.9 . .
C29A C30A C31A 111.5(2) . .
C29A C30A C33A 108.85(19) . .
C31A C30A C33A 112.1(2) . .
C29A C30A C32A 109.2(2) . .
C31A C30A C32A 107.8(3) . .
C33A C30A C32A 107.2(2) . .
C30A C31A H31A 109.5 . .
C30A C31A H31B 109.5 . .
H31A C31A H31B 109.5 . .
C30A C31A H31C 109.5 . .
H31A C31A H31C 109.5 . .
H31B C31A H31C 109.5 . .
C30A C32A H32A 109.5 . .
C30A C32A H32B 109.5 . .
H32A C32A H32B 109.5 . .
C30A C32A H32C 109.5 . .
H32A C32A H32C 109.5 . .
H32B C32A H32C 109.5 . .
C38A C33A C34A 117.8(3) . .
C38A C33A C30A 122.2(3) . .
C34A C33A C30A 120.0(2) . .
C33A C34A C35A 119.5(4) . .
C33A C34A H34A 120.3 . .
C35A C34A H34A 120.3 . .
C34A C35A C36A 119.1(4) . .
C34A C35A H35A 120.5 . .
C36A C35A H35A 120.5 . .
C37A C36A C35A 121.0(4) . .
C37A C36A H36A 119.5 . .
C35A C36A H36A 119.5 . .
C36A C37A C38A 120.0(4) . .
C36A C37A H37A 120.0 . .
C38A C37A H37A 120.0 . .
C37A C38A C33A 122.6(4) . .
C37A C38A H38A 118.7 . .
C33A C38A H38A 118.7 . .
F3A C39A F1A 107.8(2) . .
F3A C39A F2A 107.6(2) . .
F1A C39A F2A 107.7(2) . .
F3A C39A S1A 111.62(17) . .
F1A C39A S1A 111.60(16) . .
F2A C39A S1A 110.41(17) . .
F5A C40A F6A 107.9(3) . .
F5A C40A F4A 107.6(2) . .
F6A C40A F4A 107.2(2) . .
F5A C40A S2A 112.17(19) . .
F6A C40A S2A 112.1(2) . .
F4A C40A S2A 109.6(2) . .
N5B W1B C29B 98.81(10) . .
N5B W1B C9B 96.31(8) . .
C29B W1B C9B 100.63(9) . .
N5B W1B O1B 170.49(8) . .
C29B W1B O1B 90.70(8) . .
C9B W1B O1B 81.63(7) . .
N5B W1B C1B 96.83(8) . .
C29B W1B C1B 100.99(10) . .
C9B W1B C1B 152.58(9) . .
O1B W1B C1B 81.44(7) . .
N5B W1B O4B 93.50(7) . .
C29B W1B O4B 167.69(8) . .
C9B W1B O4B 77.52(8) . .
O1B W1B O4B 76.99(6) . .
C1B W1B O4B 77.75(8) . .
O3B S1B O2B 116.81(11) . .
O3B S1B O1B 113.94(10) . .
O2B S1B O1B 113.72(10) . .
O3B S1B C39B 104.46(11) . .
O2B S1B C39B 104.34(11) . .
O1B S1B C39B 101.21(11) . .
S1B O1B W1B 136.57(10) . .
C2B N1B C3B 110.1(2) . .
C2B N1B C5B 125.0(2) . .
C3B N1B C5B 124.96(19) . .
C2B C1B W1B 124.79(16) . .
C2B C1B H1B1 109.8(17) . .
W1B C1B H1B1 103.0(18) . .
C2B C1B H1B2 108.8(16) . .
W1B C1B H1B2 103.3(15) . .
H1B1 C1B H1B2 106(2) . .
O6B S2B O5B 116.51(15) . .
O6B S2B O4B 114.45(12) . .
O5B S2B O4B 113.91(12) . .
O6B S2B C40B 104.54(13) . .
O5B S2B C40B 102.78(12) . .
O4B S2B C40B 102.20(11) . .
N2B C2B N1B 106.74(19) . .
N2B C2B C1B 126.3(2) . .
N1B C2B C1B 126.9(2) . .
C2B N2B C4B 109.82(19) . .
C2B N2B C6B 125.0(2) . .
C4B N2B C6B 125.1(2) . .
C10B N3B C11B 110.0(2) . .
C10B N3B C13B 124.1(2) . .
C11B N3B C13B 125.8(2) . .
C4B C3B N1B 106.5(2) . .
C4B C3B C7B 131.2(2) . .
N1B C3B C7B 122.3(2) . .
S2B O4B W1B 127.72(9) . .
C10B N4B C12B 109.9(2) . .
C10B N4B C14B 124.2(2) . .
C12B N4B C14B 125.7(2) . .
C3B C4B N2B 106.8(2) . .
C3B C4B C8B 130.8(2) . .
N2B C4B C8B 122.3(2) . .
C17B N5B W1B 176.29(18) . .
N1B C5B H5B1 109.5 . .
N1B C5B H5B2 109.5 . .
H5B1 C5B H5B2 109.5 . .
N1B C5B H5B3 109.5 . .
H5B1 C5B H5B3 109.5 . .
H5B2 C5B H5B3 109.5 . .
N2B C6B H6B1 109.5 . .
N2B C6B H6B2 109.5 . .
H6B1 C6B H6B2 109.5 . .
N2B C6B H6B3 109.5 . .
H6B1 C6B H6B3 109.5 . .
H6B2 C6B H6B3 109.5 . .
C3B C7B H7B1 109.5 . .
C3B C7B H7B2 109.5 . .
H7B1 C7B H7B2 109.5 . .
C3B C7B H7B3 109.5 . .
H7B1 C7B H7B3 109.5 . .
H7B2 C7B H7B3 109.5 . .
C4B C8B H8B1 109.5 . .
C4B C8B H8B2 109.5 . .
H8B1 C8B H8B2 109.5 . .
C4B C8B H8B3 109.5 . .
H8B1 C8B H8B3 109.5 . .
H8B2 C8B H8B3 109.5 . .
C10B C9B W1B 125.18(17) . .
C10B C9B H9B1 107.2(17) . .
W1B C9B H9B1 103.7(17) . .
C10B C9B H9B2 109.9(19) . .
W1B C9B H9B2 102.1(19) . .
H9B1 C9B H9B2 108(2) . .
N4B C10B N3B 106.74(19) . .
N4B C10B C9B 126.7(2) . .
N3B C10B C9B 126.4(2) . .
C12B C11B N3B 106.5(2) . .
C12B C11B C15B 130.9(2) . .
N3B C11B C15B 122.7(2) . .
C11B C12B N4B 107.0(2) . .
C11B C12B C16B 130.8(2) . .
N4B C12B C16B 122.2(2) . .
N3B C13B H13D 109.5 . .
N3B C13B H13E 109.5 . .
H13D C13B H13E 109.5 . .
N3B C13B H13F 109.5 . .
H13D C13B H13F 109.5 . .
H13E C13B H13F 109.5 . .
N4B C14B H14D 109.5 . .
N4B C14B H14E 109.5 . .
H14D C14B H14E 109.5 . .
N4B C14B H14F 109.5 . .
H14D C14B H14F 109.5 . .
H14E C14B H14F 109.5 . .
C11B C15B H15D 109.5 . .
C11B C15B H15E 109.5 . .
H15D C15B H15E 109.5 . .
C11B C15B H15F 109.5 . .
H15D C15B H15F 109.5 . .
H15E C15B H15F 109.5 . .
C12B C16B H16D 109.5 . .
C12B C16B H16E 109.5 . .
H16D C16B H16E 109.5 . .
C12B C16B H16F 109.5 . .
H16D C16B H16F 109.5 . .
H16E C16B H16F 109.5 . .
N5B C17B C22B 120.0(2) . .
N5B C17B C18B 119.2(2) . .
C22B C17B C18B 120.7(2) . .
C19B C18B C17B 118.4(2) . .
C19B C18B C26B 120.7(2) . .
C17B C18B C26B 120.9(2) . .
C18B C19B C20B 121.1(2) . .
C18B C19B H19B 119.4 . .
C20B C19B H19B 119.4 . .
C21B C20B C19B 120.1(2) . .
C21B C20B H20B 119.9 . .
C19B C20B H20B 119.9 . .
C20B C21B C22B 121.3(2) . .
C20B C21B H21B 119.3 . .
C22B C21B H21B 119.3 . .
C21B C22B C17B 118.2(2) . .
C21B C22B C23B 119.5(2) . .
C17B C22B C23B 122.3(2) . .
C22B C23B C24B 110.4(2) . .
C22B C23B C25B 111.6(2) . .
C24B C23B C25B 111.0(2) . .
C22B C23B H23B 107.9 . .
C24B C23B H23B 107.9 . .
C25B C23B H23B 107.9 . .
C23B C24B H24D 109.5 . .
C23B C24B H24E 109.5 . .
H24D C24B H24E 109.5 . .
C23B C24B H24F 109.5 . .
H24D C24B H24F 109.5 . .
H24E C24B H24F 109.5 . .
C23B C25B H25D 109.5 . .
C23B C25B H25E 109.5 . .
H25D C25B H25E 109.5 . .
C23B C25B H25F 109.5 . .
H25D C25B H25F 109.5 . .
H25E C25B H25F 109.5 . .
C18B C26B C27B 114.3(2) . .
C18B C26B C28B 109.4(2) . .
C27B C26B C28B 110.2(2) . .
C18B C26B H26B 107.6 . .
C27B C26B H26B 107.6 . .
C28B C26B H26B 107.6 . .
C26B C27B H27D 109.5 . .
C26B C27B H27E 109.5 . .
H27D C27B H27E 109.5 . .
C26B C27B H27F 109.5 . .
H27D C27B H27F 109.5 . .
H27E C27B H27F 109.5 . .
C26B C28B H28D 109.5 . .
C26B C28B H28E 109.5 . .
H28D C28B H28E 109.5 . .
C26B C28B H28F 109.5 . .
H28D C28B H28F 109.5 . .
H28E C28B H28F 109.5 . .
C30B C29B W1B 142.42(19) . .
C30B C29B H29B 108.8 . .
W1B C29B H29B 108.8 . .
C31B C30B C32B 106.4(2) . .
C31B C30B C33B 109.5(2) . .
C32B C30B C33B 110.7(2) . .
C31B C30B C29B 109.2(2) . .
C32B C30B C29B 112.2(2) . .
C33B C30B C29B 108.77(19) . .
C30B C31B H31D 109.5 . .
C30B C31B H31E 109.5 . .
H31D C31B H31E 109.5 . .
C30B C31B H31F 109.5 . .
H31D C31B H31F 109.5 . .
H31E C31B H31F 109.5 . .
C30B C32B H32D 109.5 . .
C30B C32B H32E 109.5 . .
H32D C32B H32E 109.5 . .
C30B C32B H32F 109.5 . .
H32D C32B H32F 109.5 . .
H32E C32B H32F 109.5 . .
C38B C33B C34B 117.9(3) . .
C38B C33B C30B 121.9(2) . .
C34B C33B C30B 120.1(2) . .
C35B C34B C33B 121.9(3) . .
C35B C34B H34B 119.1 . .
C33B C34B H34B 119.1 . .
C36B C35B C34B 119.9(4) . .
C36B C35B H35B 120.0 . .
C34B C35B H35B 120.0 . .
C35B C36B C37B 119.7(3) . .
C35B C36B H36B 120.1 . .
C37B C36B H36B 120.1 . .
C36B C37B C38B 120.2(3) . .
C36B C37B H37B 119.9 . .
C38B C37B H37B 119.9 . .
C33B C38B C37B 120.3(3) . .
C33B C38B H38B 119.8 . .
C37B C38B H38B 119.8 . .
F1B C39B F2B 107.4(2) . .
F1B C39B F3B 107.6(2) . .
F2B C39B F3B 107.7(2) . .
F1B C39B S1B 111.96(17) . .
F2B C39B S1B 111.71(17) . .
F3B C39B S1B 110.24(18) . .
F4B C40B F5B 107.6(2) . .
F4B C40B F6B 107.8(2) . .
F5B C40B F6B 108.1(2) . .
F4B C40B S2B 110.74(19) . .
F5B C40B S2B 112.30(18) . .
F6B C40B S2B 110.15(18) . .
Cl2X C1X Cl1X 111.81(18) . .
Cl2X C1X H1X1 109.3 . .
Cl1X C1X H1X1 109.3 . .
Cl2X C1X H1X2 109.3 . .
Cl1X C1X H1X2 109.3 . .
H1X1 C1X H1X2 107.9 . .

loop_
_geom_bond_atom_site_label_1
_geom_bond_atom_site_label_2
_geom_bond_distance
_geom_bond_site_symmetry_2
W1A N5A 1.750(2) .
W1A C29A 1.920(2) .
W1A C9A 2.266(2) .
W1A O1A 2.2704(16) .
W1A C1A 2.274(2) .
W1A O4A 2.4005(16) .
S1A O3A 1.4312(17) .
S1A O2A 1.4347(18) .
S1A O1A 1.4743(18) .
S1A C39A 1.830(2) .
F1A C39A 1.331(3) .
C1A C2A 1.452(3) .
C1A H1A1 0.96(3) .
C1A H1A2 0.93(3) .
N1A C2A 1.347(3) .
N1A C3A 1.395(3) .
N1A C5A 1.452(3) .
S2A O6A 1.430(2) .
S2A O5A 1.4363(19) .
S2A O4A 1.4648(18) .
S2A C40A 1.830(3) .
F2A C39A 1.332(3) .
N2A C2A 1.348(3) .
N2A C4A 1.395(3) .
N2A C6A 1.452(3) .
F3A C39A 1.327(3) .
N3A C10A 1.341(3) .
N3A C11A 1.392(3) .
N3A C13A 1.448(3) .
C3A C4A 1.347(4) .
C3A C7A 1.486(4) .
F4A C40A 1.350(3) .
N4A C10A 1.334(3) .
N4A C12A 1.392(3) .
N4A C14A 1.464(3) .
C4A C8A 1.492(3) .
N5A C17A 1.411(3) .
F5A C40A 1.329(4) .
F6A C40A 1.333(3) .
C5A H5A1 0.9800 .
C5A H5A2 0.9800 .
C5A H5A3 0.9800 .
C6A H6A1 0.9800 .
C6A H6A2 0.9800 .
C6A H6A3 0.9800 .
C7A H7A1 0.9800 .
C7A H7A2 0.9800 .
C7A H7A3 0.9800 .
C8A H8A1 0.9800 .
C8A H8A2 0.9800 .
C8A H8A3 0.9800 .
C9A C10A 1.460(3) .
C9A H9A1 0.97(3) .
C9A H9A2 0.96(3) .
C11A C12A 1.341(4) .
C11A C15A 1.490(4) .
C12A C16A 1.490(4) .
C13A H13A 0.9800 .
C13A H13B 0.9800 .
C13A H13C 0.9800 .
C14A H14A 0.9800 .
C14A H14B 0.9800 .
C14A H14C 0.9800 .
C15A H15A 0.9800 .
C15A H15B 0.9800 .
C15A H15C 0.9800 .
C16A H16A 0.9800 .
C16A H16B 0.9800 .
C16A H16C 0.9800 .
C17A C22A 1.417(3) .
C17A C18A 1.420(3) .
C18A C19A 1.394(3) .
C18A C23A 1.518(3) .
C19A C20A 1.377(4) .
C19A H19A 0.9500 .
C20A C21A 1.384(4) .
C20A H20A 0.9500 .
C21A C22A 1.388(4) .
C21A H21A 0.9500 .
C22A C26A 1.517(3) .
C23A C24A 1.520(4) .
C23A C25A 1.530(4) .
C23A H23A 1.0000 .
C24A H24A 0.9800 .
C24A H24B 0.9800 .
C24A H24C 0.9800 .
C25A H25A 0.9800 .
C25A H25B 0.9800 .
C25A H25C 0.9800 .
C26A C27A 1.526(4) .
C26A C28A 1.535(3) .
C26A H26A 1.0000 .
C27A H27A 0.9800 .
C27A H27B 0.9800 .
C27A H27C 0.9800 .
C28A H28A 0.9800 .
C28A H28B 0.9800 .
C28A H28C 0.9800 .
C29A C30A 1.530(3) .
C29A H29A 0.9500 .
C30A C31A 1.531(4) .
C30A C33A 1.533(3) .
C30A C32A 1.539(4) .
C31A H31A 0.9800 .
C31A H31B 0.9800 .
C31A H31C 0.9800 .
C32A H32A 0.9800 .
C32A H32B 0.9800 .
C32A H32C 0.9800 .
C33A C38A 1.387(4) .
C33A C34A 1.392(4) .
C34A C35A 1.404(5) .
C34A H34A 0.9500 .
C35A C36A 1.405(7) .
C35A H35A 0.9500 .
C36A C37A 1.324(7) .
C36A H36A 0.9500 .
C37A C38A 1.362(5) .
C37A H37A 0.9500 .
C38A H38A 0.9500 .
W1B N5B 1.7491(19) .
W1B C29B 1.918(2) .
W1B C9B 2.261(2) .
W1B O1B 2.2671(15) .
W1B C1B 2.274(2) .
W1B O4B 2.4321(16) .
S1B O3B 1.4307(18) .
S1B O2B 1.4317(17) .
S1B O1B 1.4780(17) .
S1B C39B 1.827(2) .
F1B C39B 1.331(3) .
N1B C2B 1.344(3) .
N1B C3B 1.397(3) .
N1B C5B 1.460(3) .
C1B C2B 1.461(3) .
C1B H1B1 0.92(3) .
C1B H1B2 0.95(3) .
S2B O6B 1.429(2) .
S2B O5B 1.439(2) .
S2B O4B 1.4576(18) .
S2B C40B 1.837(3) .
F2B C39B 1.331(3) .
C2B N2B 1.341(3) .
N2B C4B 1.399(3) .
N2B C6B 1.449(3) .
N3B C10B 1.345(3) .
N3B C11B 1.396(3) .
N3B C13B 1.457(3) .
F3B C39B 1.333(3) .
C3B C4B 1.352(4) .
C3B C7B 1.483(3) .
F4B C40B 1.322(3) .
N4B C10B 1.337(3) .
N4B C12B 1.396(3) .
N4B C14B 1.449(3) .
C4B C8B 1.488(4) .
N5B C17B 1.404(3) .
F5B C40B 1.323(3) .
F6B C40B 1.323(3) .
C5B H5B1 0.9800 .
C5B H5B2 0.9800 .
C5B H5B3 0.9800 .
C6B H6B1 0.9800 .
C6B H6B2 0.9800 .
C6B H6B3 0.9800 .
C7B H7B1 0.9800 .
C7B H7B2 0.9800 .
C7B H7B3 0.9800 .
C8B H8B1 0.9800 .
C8B H8B2 0.9800 .
C8B H8B3 0.9800 .
C9B C10B 1.459(3) .
C9B H9B1 0.95(3) .
C9B H9B2 0.92(3) .
C11B C12B 1.351(3) .
C11B C15B 1.487(3) .
C12B C16B 1.491(3) .
C13B H13D 0.9800 .
C13B H13E 0.9800 .
C13B H13F 0.9800 .
C14B H14D 0.9800 .
C14B H14E 0.9800 .
C14B H14F 0.9800 .
C15B H15D 0.9800 .
C15B H15E 0.9800 .
C15B H15F 0.9800 .
C16B H16D 0.9800 .
C16B H16E 0.9800 .
C16B H16F 0.9800 .
C17B C22B 1.410(3) .
C17B C18B 1.424(3) .
C18B C19B 1.389(3) .
C18B C26B 1.511(3) .
C19B C20B 1.389(4) .
C19B H19B 0.9500 .
C20B C21B 1.378(4) .
C20B H20B 0.9500 .
C21B C22B 1.400(3) .
C21B H21B 0.9500 .
C22B C23B 1.515(3) .
C23B C24B 1.533(4) .
C23B C25B 1.547(4) .
C23B H23B 1.0000 .
C24B H24D 0.9800 .
C24B H24E 0.9800 .
C24B H24F 0.9800 .
C25B H25D 0.9800 .
C25B H25E 0.9800 .
C25B H25F 0.9800 .
C26B C27B 1.521(4) .
C26B C28B 1.534(3) .
C26B H26B 1.0000 .
C27B H27D 0.9800 .
C27B H27E 0.9800 .
C27B H27F 0.9800 .
C28B H28D 0.9800 .
C28B H28E 0.9800 .
C28B H28F 0.9800 .
C29B C30B 1.536(3) .
C29B H29B 0.9500 .
C30B C31B 1.531(4) .
C30B C32B 1.532(4) .
C30B C33B 1.535(3) .
C31B H31D 0.9800 .
C31B H31E 0.9800 .
C31B H31F 0.9800 .
C32B H32D 0.9800 .
C32B H32E 0.9800 .
C32B H32F 0.9800 .
C33B C38B 1.389(4) .
C33B C34B 1.392(4) .
C34B C35B 1.377(5) .
C34B H34B 0.9500 .
C35B C36B 1.376(6) .
C35B H35B 0.9500 .
C36B C37B 1.383(6) .
C36B H36B 0.9500 .
C37B C38B 1.401(4) .
C37B H37B 0.9500 .
C38B H38B 0.9500 .
C1X Cl2X 1.751(3) .
C1X Cl1X 1.759(3) .
C1X H1X1 0.9900 .
C1X H1X2 0.9900 .

loop_
_geom_torsion_atom_site_label_1
_geom_torsion_atom_site_label_2
_geom_torsion_atom_site_label_3
_geom_torsion_atom_site_label_4
_geom_torsion
_geom_torsion_site_symmetry_1
_geom_torsion_site_symmetry_2
_geom_torsion_site_symmetry_3
_geom_torsion_site_symmetry_4
O3A S1A O1A W1A 67.54(17) . . . .
O2A S1A O1A W1A -70.73(17) . . . .
C39A S1A O1A W1A 178.46(14) . . . .
N5A W1A O1A S1A 179(6) . . . .
C29A W1A O1A S1A -0.54(16) . . . .
C9A W1A O1A S1A -101.01(16) . . . .
C1A W1A O1A S1A 99.54(16) . . . .
O4A W1A O1A S1A 178.56(16) . . . .
N5A W1A C1A C2A 175.9(2) . . . .
C29A W1A C1A C2A 75.1(2) . . . .
C9A W1A C1A C2A -64.2(3) . . . .
O1A W1A C1A C2A -13.2(2) . . . .
O4A W1A C1A C2A -90.9(2) . . . .
C3A N1A C2A N2A -0.3(3) . . . .
C5A N1A C2A N2A -175.6(2) . . . .
C3A N1A C2A C1A -176.5(2) . . . .
C5A N1A C2A C1A 8.2(4) . . . .
C4A N2A C2A N1A -0.4(3) . . . .
C6A N2A C2A N1A -176.7(2) . . . .
C4A N2A C2A C1A 175.8(2) . . . .
C6A N2A C2A C1A -0.5(4) . . . .
W1A C1A C2A N1A -93.0(3) . . . .
W1A C1A C2A N2A 91.6(3) . . . .
C2A N1A C3A C4A 0.9(3) . . . .
C5A N1A C3A C4A 176.3(2) . . . .
C2A N1A C3A C7A -177.8(2) . . . .
C5A N1A C3A C7A -2.5(4) . . . .
O6A S2A O4A W1A 62.67(17) . . . .
O5A S2A O4A W1A -76.22(14) . . . .
C40A S2A O4A W1A 173.85(13) . . . .
N5A W1A O4A S2A -16.61(14) . . . .
C29A W1A O4A S2A 167.0(3) . . . .
C9A W1A O4A S2A 79.08(13) . . . .
O1A W1A O4A S2A 163.32(13) . . . .
C1A W1A O4A S2A -112.74(14) . . . .
N1A C3A C4A N2A -1.1(3) . . . .
C7A C3A C4A N2A 177.5(3) . . . .
N1A C3A C4A C8A 178.6(3) . . . .
C7A C3A C4A C8A -2.9(5) . . . .
C2A N2A C4A C3A 1.0(3) . . . .
C6A N2A C4A C3A 177.3(2) . . . .
C2A N2A C4A C8A -178.7(2) . . . .
C6A N2A C4A C8A -2.4(4) . . . .
C29A W1A N5A C17A 157(5) . . . .
C9A W1A N5A C17A -101(5) . . . .
O1A W1A N5A C17A -22(5) . . . .
C1A W1A N5A C17A 56(5) . . . .
O4A W1A N5A C17A -22(5) . . . .
N5A W1A C9A C10A -167.2(2) . . . .
C29A W1A C9A C10A -66.4(2) . . . .
O1A W1A C9A C10A 21.96(19) . . . .
C1A W1A C9A C10A 72.8(3) . . . .
O4A W1A C9A C10A 99.3(2) . . . .
C12A N4A C10A N3A 0.5(3) . . . .
C14A N4A C10A N3A 175.7(2) . . . .
C12A N4A C10A C9A -175.6(2) . . . .
C14A N4A C10A C9A -0.3(4) . . . .
C11A N3A C10A N4A 0.0(3) . . . .
C13A N3A C10A N4A 179.9(2) . . . .
C11A N3A C10A C9A 176.1(2) . . . .
C13A N3A C10A C9A -4.0(4) . . . .
W1A C9A C10A N4A -96.0(3) . . . .
W1A C9A C10A N3A 88.7(3) . . . .
C10A N3A C11A C12A -0.4(3) . . . .
C13A N3A C11A C12A 179.7(3) . . . .
C10A N3A C11A C15A -179.2(3) . . . .
C13A N3A C11A C15A 0.9(4) . . . .
N3A C11A C12A N4A 0.7(3) . . . .
C15A C11A C12A N4A 179.3(3) . . . .
N3A C11A C12A C16A -178.4(3) . . . .
C15A C11A C12A C16A 0.2(5) . . . .
C10A N4A C12A C11A -0.8(3) . . . .
C14A N4A C12A C11A -175.8(2) . . . .
C10A N4A C12A C16A 178.5(2) . . . .
C14A N4A C12A C16A 3.4(4) . . . .
W1A N5A C17A C22A 116(5) . . . .
W1A N5A C17A C18A -65(5) . . . .
N5A C17A C18A C19A 177.6(2) . . . .
C22A C17A C18A C19A -3.4(3) . . . .
N5A C17A C18A C23A -3.0(3) . . . .
C22A C17A C18A C23A 176.1(2) . . . .
C17A C18A C19A C20A 1.5(4) . . . .
C23A C18A C19A C20A -178.0(2) . . . .
C18A C19A C20A C21A 0.7(4) . . . .
C19A C20A C21A C22A -1.1(4) . . . .
C20A C21A C22A C17A -0.7(4) . . . .
C20A C21A C22A C26A 178.9(2) . . . .
N5A C17A C22A C21A -178.0(2) . . . .
C18A C17A C22A C21A 3.0(3) . . . .
N5A C17A C22A C26A 2.4(3) . . . .
C18A C17A C22A C26A -176.6(2) . . . .
C19A C18A C23A C24A -70.1(3) . . . .
C17A C18A C23A C24A 110.4(3) . . . .
C19A C18A C23A C25A 55.8(3) . . . .
C17A C18A C23A C25A -123.6(3) . . . .
C21A C22A C26A C27A 78.9(3) . . . .
C17A C22A C26A C27A -101.4(3) . . . .
C21A C22A C26A C28A -45.6(3) . . . .
C17A C22A C26A C28A 134.0(3) . . . .
N5A W1A C29A C30A 0.9(3) . . . .
C9A W1A C29A C30A -97.5(3) . . . .
O1A W1A C29A C30A -179.2(3) . . . .
C1A W1A C29A C30A 99.8(3) . . . .
O4A W1A C29A C30A 177.2(2) . . . .
W1A C29A C30A C31A 12.4(4) . . . .
W1A C29A C30A C33A 136.5(3) . . . .
W1A C29A C30A C32A -106.7(3) . . . .
C29A C30A C33A C38A -118.9(3) . . . .
C31A C30A C33A C38A 5.0(4) . . . .
C32A C30A C33A C38A 123.1(3) . . . .
C29A C30A C33A C34A 59.5(3) . . . .
C31A C30A C33A C34A -176.7(3) . . . .
C32A C30A C33A C34A -58.6(3) . . . .
C38A C33A C34A C35A -0.2(4) . . . .
C30A C33A C34A C35A -178.6(3) . . . .
C33A C34A C35A C36A 0.6(5) . . . .
C34A C35A C36A C37A -0.5(6) . . . .
C35A C36A C37A C38A 0.0(7) . . . .
C36A C37A C38A C33A 0.3(6) . . . .
C34A C33A C38A C37A -0.2(5) . . . .
C30A C33A C38A C37A 178.1(3) . . . .
O3A S1A C39A F3A 178.37(18) . . . .
O2A S1A C39A F3A -58.6(2) . . . .
O1A S1A C39A F3A 60.2(2) . . . .
O3A S1A C39A F1A 57.7(2) . . . .
O2A S1A C39A F1A -179.27(18) . . . .
O1A S1A C39A F1A -60.5(2) . . . .
O3A S1A C39A F2A -62.0(2) . . . .
O2A S1A C39A F2A 61.04(19) . . . .
O1A S1A C39A F2A 179.83(17) . . . .
O6A S2A C40A F5A 168.9(2) . . . .
O5A S2A C40A F5A -68.4(2) . . . .
O4A S2A C40A F5A 49.8(2) . . . .
O6A S2A C40A F6A 47.3(3) . . . .
O5A S2A C40A F6A 170.0(2) . . . .
O4A S2A C40A F6A -71.8(2) . . . .
O6A S2A C40A F4A -71.7(2) . . . .
O5A S2A C40A F4A 51.1(2) . . . .
O4A S2A C40A F4A 169.25(19) . . . .
O3B S1B O1B W1B -68.03(16) . . . .
O2B S1B O1B W1B 69.20(17) . . . .
C39B S1B O1B W1B -179.53(14) . . . .
N5B W1B O1B S1B -178.5(4) . . . .
C29B W1B O1B S1B 0.31(15) . . . .
C9B W1B O1B S1B -100.33(15) . . . .
C1B W1B O1B S1B 101.32(15) . . . .
O4B W1B O1B S1B -179.37(15) . . . .
N5B W1B C1B C2B 176.0(2) . . . .
C29B W1B C1B C2B 75.7(2) . . . .
C9B W1B C1B C2B -65.8(3) . . . .
O1B W1B C1B C2B -13.4(2) . . . .
O4B W1B C1B C2B -91.8(2) . . . .
C3B N1B C2B N2B -0.5(3) . . . .
C5B N1B C2B N2B -179.0(2) . . . .
C3B N1B C2B C1B 175.9(2) . . . .
C5B N1B C2B C1B -2.5(4) . . . .
W1B C1B C2B N2B -92.4(3) . . . .
W1B C1B C2B N1B 91.8(3) . . . .
N1B C2B N2B C4B 0.0(2) . . . .
C1B C2B N2B C4B -176.5(2) . . . .
N1B C2B N2B C6B -175.8(2) . . . .
C1B C2B N2B C6B 7.7(4) . . . .
C2B N1B C3B C4B 0.9(3) . . . .
C5B N1B C3B C4B 179.3(2) . . . .
C2B N1B C3B C7B -178.8(2) . . . .
C5B N1B C3B C7B -0.4(4) . . . .
O6B S2B O4B W1B -64.58(16) . . . .
O5B S2B O4B W1B 72.97(15) . . . .
C40B S2B O4B W1B -176.94(12) . . . .
N5B W1B O4B S2B 0.64(13) . . . .
C29B W1B O4B S2B 179.0(4) . . . .
C9B W1B O4B S2B 96.34(13) . . . .
O1B W1B O4B S2B -179.51(13) . . . .
C1B W1B O4B S2B -95.60(13) . . . .
N1B C3B C4B N2B -0.9(3) . . . .
C7B C3B C4B N2B 178.8(3) . . . .
N1B C3B C4B C8B 177.2(3) . . . .
C7B C3B C4B C8B -3.1(5) . . . .
C2B N2B C4B C3B 0.6(3) . . . .
C6B N2B C4B C3B 176.4(2) . . . .
C2B N2B C4B C8B -177.7(2) . . . .
C6B N2B C4B C8B -1.9(4) . . . .
C29B W1B N5B C17B 0(3) . . . .
C9B W1B N5B C17B 102(3) . . . .
O1B W1B N5B C17B 179(100) . . . .
C1B W1B N5B C17B -103(3) . . . .
O4B W1B N5B C17B 179(100) . . . .
N5B W1B C9B C10B -168.4(2) . . . .
C29B W1B C9B C10B -68.2(2) . . . .
O1B W1B C9B C10B 20.94(19) . . . .
C1B W1B C9B C10B 73.3(3) . . . .
O4B W1B C9B C10B 99.4(2) . . . .
C12B N4B C10B N3B -0.3(3) . . . .
C14B N4B C10B N3B 175.5(2) . . . .
C12B N4B C10B C9B 175.4(2) . . . .
C14B N4B C10B C9B -8.8(4) . . . .
C11B N3B C10B N4B 0.4(3) . . . .
C13B N3B C10B N4B 176.3(2) . . . .
C11B N3B C10B C9B -175.2(2) . . . .
C13B N3B C10B C9B 0.7(4) . . . .
W1B C9B C10B N4B 93.2(3) . . . .
W1B C9B C10B N3B -92.0(3) . . . .
C10B N3B C11B C12B -0.4(3) . . . .
C13B N3B C11B C12B -176.2(2) . . . .
C10B N3B C11B C15B 179.9(2) . . . .
C13B N3B C11B C15B 4.2(4) . . . .
N3B C11B C12B N4B 0.2(3) . . . .
C15B C11B C12B N4B 179.8(3) . . . .
N3B C11B C12B C16B 178.2(3) . . . .
C15B C11B C12B C16B -2.2(5) . . . .
C10B N4B C12B C11B 0.0(3) . . . .
C14B N4B C12B C11B -175.7(2) . . . .
C10B N4B C12B C16B -178.1(2) . . . .
C14B N4B C12B C16B 6.1(4) . . . .
W1B N5B C17B C22B -100(3) . . . .
W1B N5B C17B C18B 76(3) . . . .
N5B C17B C18B C19B -172.1(2) . . . .
C22B C17B C18B C19B 3.4(4) . . . .
N5B C17B C18B C26B 10.0(3) . . . .
C22B C17B C18B C26B -174.5(2) . . . .
C17B C18B C19B C20B -0.3(4) . . . .
C26B C18B C19B C20B 177.6(3) . . . .
C18B C19B C20B C21B -2.5(4) . . . .
C19B C20B C21B C22B 2.3(4) . . . .
C20B C21B C22B C17B 0.7(4) . . . .
C20B C21B C22B C23B -179.7(3) . . . .
N5B C17B C22B C21B 171.9(2) . . . .
C18B C17B C22B C21B -3.5(4) . . . .
N5B C17B C22B C23B -7.8(4) . . . .
C18B C17B C22B C23B 176.8(2) . . . .
C21B C22B C23B C24B -77.0(3) . . . .
C17B C22B C23B C24B 102.7(3) . . . .
C21B C22B C23B C25B 47.0(3) . . . .
C17B C22B C23B C25B -133.4(2) . . . .
C19B C18B C26B C27B 32.7(4) . . . .
C17B C18B C26B C27B -149.4(2) . . . .
C19B C18B C26B C28B -91.4(3) . . . .
C17B C18B C26B C28B 86.5(3) . . . .
N5B W1B C29B C30B -1.5(3) . . . .
C9B W1B C29B C30B -99.7(3) . . . .
O1B W1B C29B C30B 178.7(3) . . . .
C1B W1B C29B C30B 97.3(3) . . . .
O4B W1B C29B C30B -179.8(2) . . . .
W1B C29B C30B C31B -111.6(3) . . . .
W1B C29B C30B C32B 6.1(4) . . . .
W1B C29B C30B C33B 128.9(3) . . . .
C31B C30B C33B C38B 132.1(3) . . . .
C32B C30B C33B C38B 15.1(3) . . . .
C29B C30B C33B C38B -108.6(3) . . . .
C31B C30B C33B C34B -50.2(3) . . . .
C32B C30B C33B C34B -167.2(3) . . . .
C29B C30B C33B C34B 69.1(3) . . . .
C38B C33B C34B C35B 0.3(4) . . . .
C30B C33B C34B C35B -177.5(3) . . . .
C33B C34B C35B C36B -0.4(5) . . . .
C34B C35B C36B C37B 0.2(6) . . . .
C35B C36B C37B C38B 0.0(5) . . . .
C34B C33B C38B C37B 0.0(4) . . . .
C30B C33B C38B C37B 177.8(3) . . . .
C36B C37B C38B C33B -0.1(5) . . . .
O3B S1B C39B F1B 176.99(17) . . . .
O2B S1B C39B F1B 53.8(2) . . . .
O1B S1B C39B F1B -64.44(19) . . . .
O3B S1B C39B F2B -62.5(2) . . . .
O2B S1B C39B F2B 174.39(18) . . . .
O1B S1B C39B F2B 56.1(2) . . . .
O3B S1B C39B F3B 57.2(2) . . . .
O2B S1B C39B F3B -65.9(2) . . . .
O1B S1B C39B F3B 175.81(17) . . . .
O6B S2B C40B F4B 175.9(2) . . . .
O5B S2B C40B F4B 53.8(2) . . . .
O4B S2B C40B F4B -64.5(2) . . . .
O6B S2B C40B F5B -63.8(2) . . . .
O5B S2B C40B F5B 174.1(2) . . . .
O4B S2B C40B F5B 55.8(2) . . . .
O6B S2B C40B F6B 56.8(2) . . . .
O5B S2B C40B F6B -65.3(2) . . . .
O4B S2B C40B F6B 176.4(2) . . . .

loop_
_platon_squeeze_void_nr
_platon_squeeze_void_average_x
_platon_squeeze_void_average_y
_platon_squeeze_void_average_z
_platon_squeeze_void_volume
_platon_squeeze_void_count_electrons
_platon_squeeze_void_content
1 0.133 0.094 0.018 7 1 ' '
2 0.133 0.510 0.185 7 0 ' '
3 0.500 0.500 0.500 229 72 ' '
4 0.272 0.399 0.976 18 1 ' '
5 0.335 0.045 0.325 12 0 ' '
6 0.665 0.955 0.675 12 0 ' '
7 0.728 0.601 0.024 18 1 ' '
8 0.867 0.490 0.815 7 0 ' '
9 0.867 0.906 0.981 7 0 ' '
